data_1555634
loop_
_publ_author_name
'Saris, Patrick J. G.'
'Thompson, Mark E.'

_publ_section_title
;
 Gram Scale Synthesis of Benzophenanthroline and Its Blue Phosphorescent
 Platinum Complex.
;
_journal_issue 16
_journal_name_full 'Organic letters'
_journal_page_first 3960
_journal_page_last 3963
_journal_paper_doi 10.1021/acs.orglett.6b01693
_journal_volume 18
_journal_year 2016
_chemical_formula_moiety 'C22 H14 N2'
_chemical_formula_sum 'C22 H14 N2'
_chemical_formula_weight 306.35
_space_group_crystal_system monoclinic
_space_group_IT_number 14
_space_group_name_Hall '-P 2ybc'
_space_group_name_H-M_alt 'P 1 21/c 1'
_atom_sites_solution_hydrogens geom
_cell_angle_alpha 90
_cell_angle_beta 110.5620(10)
_cell_angle_gamma 90
_cell_formula_units_Z 4
_cell_length_a 9.5057(5)
_cell_length_b 14.8773(7)
_cell_length_c 11.4295(6)
_cell_measurement_reflns_used 120
_cell_measurement_temperature 100.(2)
_cell_measurement_theta_max 27.7736
_cell_measurement_theta_min 2.3338
_cell_volume 1513.38(13)
_computing_cell_refinement 'APEX2 v2014.11-0 (Bruker AXS, 2014)'
_computing_data_collection 'Bruker Instrument Service v2012.12.0.3 (Bruker AXS, 2012)'
_computing_data_reduction 'SAINT V8.34A (Bruker AXS, 2013)'
_computing_publication_material 'SHELXTL XT 2014/4 (Bruker AXS, 2014)'
_computing_structure_refinement 'SHELXTL XL 2014/7 (Bruker AXS, 2014)'
_computing_structure_solution 'SHELXTL XT 2014/4 (Bruker AXS, 2014)'
_diffrn_ambient_temperature 100.(2)
_diffrn_detector_area_resol_mean 8.3333
_diffrn_measured_fraction_theta_full 0.997
_diffrn_measured_fraction_theta_max 0.997
_diffrn_measurement_device_type 'Bruker APEX II CCD'
_diffrn_measurement_method 'omega- and phi-scans'
_diffrn_radiation_monochromator 'TRIUMPH curved-crystal'
_diffrn_radiation_type 'MoK\a '
_diffrn_radiation_wavelength 0.71073
_diffrn_reflns_av_R_equivalents 0.0389
_diffrn_reflns_av_unetI/netI 0.0256
_diffrn_reflns_limit_h_max 13
_diffrn_reflns_limit_h_min -13
_diffrn_reflns_limit_k_max 21
_diffrn_reflns_limit_k_min -21
_diffrn_reflns_limit_l_max 16
_diffrn_reflns_limit_l_min -15
_diffrn_reflns_number 37084
_diffrn_reflns_theta_full 30.53
_diffrn_reflns_theta_max 30.53
_diffrn_reflns_theta_min 2.29
_diffrn_source 'fine-focus tube'
_exptl_absorpt_coefficient_mu 0.080
_exptl_absorpt_correction_T_max 0.99
_exptl_absorpt_correction_T_min 0.90
_exptl_absorpt_correction_type multi-scan
_exptl_absorpt_process_details 'SADABS 2014/5 (Bruker AXS, 2014)'
_exptl_crystal_colour 'clear colourless'
_exptl_crystal_density_diffrn 1.345
_exptl_crystal_density_method 'not measured'
_exptl_crystal_description prism
_exptl_crystal_F_000 640
_exptl_crystal_size_max 0.413
_exptl_crystal_size_mid 0.333
_exptl_crystal_size_min 0.116
_refine_diff_density_max 0.416
_refine_diff_density_min -0.231
_refine_ls_extinction_method none
_refine_ls_goodness_of_fit_ref 1.028
_refine_ls_hydrogen_treatment constr
_refine_ls_matrix_type full
_refine_ls_number_parameters 217
_refine_ls_number_reflns 4627
_refine_ls_number_restraints 0
_refine_ls_restrained_S_all 1.028
_refine_ls_R_factor_all 0.0572
_refine_ls_R_factor_gt 0.0429
_refine_ls_shift/su_max 0.000
_refine_ls_shift/su_mean 0.000
_refine_ls_structure_factor_coef Fsqd
_refine_ls_weighting_details 'w=1/[\s^2^(Fo^2^)+(0.0650P)^2^+0.4231P] where P=(Fo^2^+2Fc^2^)/3'
_refine_ls_weighting_scheme calc
_refine_ls_wR_factor_gt 0.1121
_refine_ls_wR_factor_ref 0.1232
_reflns_number_gt 3676
_reflns_number_total 4627
_reflns_threshold_expression 'I > 2\s(I)'
_cod_data_source_file ol6b01693_si_002.cif
_cod_data_source_block I
_cod_database_code 1555634

loop_
_space_group_symop_operation_xyz
'x, y, z'
'-x, y+1/2, -z+1/2'
'-x, -y, -z'
'x, -y-1/2, z-1/2'

loop_
_atom_site_type_symbol
_atom_site_label
_atom_site_fract_x
_atom_site_fract_y
_atom_site_fract_z
_atom_site_U_iso_or_equiv
_atom_site_adp_type
_atom_site_calc_flag
_atom_site_refinement_flags_adp
_atom_site_refinement_flags_posn
_atom_site_occupancy
C C1 0.66034(12) 0.25629(7) 0.56867(10) 0.0188(2) Uani d . . 1
H H1 0.7097 0.2086 0.6229 0.023 Uiso calc U R 1
C C2 0.51891(12) 0.28272(7) 0.56777(10) 0.0199(2) Uani d . . 1
H H2 0.4745 0.2545 0.6208 0.024 Uiso calc U R 1
C C3 0.44571(11) 0.35070(7) 0.48800(10) 0.0182(2) Uani d . . 1
H H3 0.3487 0.3697 0.4841 0.022 Uiso calc U R 1
C C4 0.51639(11) 0.39182(7) 0.41216(9) 0.01441(19) Uani d . . 1
C C5 0.66069(11) 0.36210(6) 0.42176(9) 0.01386(18) Uani d . . 1
C C6 0.73780(11) 0.40193(6) 0.34290(9) 0.01378(18) Uani d . . 1
C C7 0.88711(11) 0.37816(7) 0.35374(9) 0.01489(19) Uani d . . 1
C C8 0.94475(11) 0.40874(7) 0.26482(10) 0.0182(2) Uani d . . 1
H H8 1.0439 0.3923 0.2717 0.022 Uiso calc U R 1
C C9 0.85997(12) 0.46300(7) 0.16580(10) 0.0197(2) Uani d . . 1
H H9 0.899 0.4803 0.1032 0.024 Uiso calc U R 1
C C10 0.71949(12) 0.49144(7) 0.15885(10) 0.0182(2) Uani d . . 1
H H10 0.6638 0.5305 0.0931 0.022 Uiso calc U R 1
C C11 0.65700(11) 0.46345(7) 0.24794(9) 0.01474(19) Uani d . . 1
C C12 0.51039(11) 0.49763(7) 0.24310(9) 0.01529(19) Uani d . . 1
C C13 0.43319(12) 0.56694(7) 0.16164(10) 0.0192(2) Uani d . . 1
H H13 0.4754 0.5931 0.1057 0.023 Uiso calc U R 1
C C14 0.29667(12) 0.59665(7) 0.16320(10) 0.0216(2) Uani d . . 1
H H14 0.2438 0.6435 0.1091 0.026 Uiso calc U R 1
C C15 0.23779(12) 0.55612(7) 0.24650(10) 0.0207(2) Uani d . . 1
H H15 0.1431 0.5764 0.2467 0.025 Uiso calc U R 1
C C16 0.44201(11) 0.46278(7) 0.32444(9) 0.01487(19) Uani d . . 1
C C17 0.99228(10) 0.32334(7) 0.45752(9) 0.01545(19) Uani d . . 1
C C18 1.05704(12) 0.35902(7) 0.57766(10) 0.0186(2) Uani d . . 1
H H18 1.0307 0.4178 0.5951 0.022 Uiso calc U R 1
C C19 1.15982(12) 0.30879(8) 0.67171(10) 0.0216(2) Uani d . . 1
H H19 1.2035 0.3335 0.7532 0.026 Uiso calc U R 1
C C20 1.19922(12) 0.22272(8) 0.64744(11) 0.0232(2) Uani d . . 1
H H20 1.2672 0.1879 0.7126 0.028 Uiso calc U R 1
C C21 1.13885(12) 0.18785(7) 0.52759(12) 0.0240(2) Uani d . . 1
H H21 1.1668 0.1294 0.5103 0.029 Uiso calc U R 1
C C22 1.03734(12) 0.23842(7) 0.43260(11) 0.0198(2) Uani d . . 1
H H22 0.9985 0.2149 0.3501 0.024 Uiso calc U R 1
N N1 0.72993(10) 0.29362(6) 0.49852(8) 0.01704(18) Uani d . . 1
N N2 0.30655(10) 0.49106(6) 0.32520(9) 0.01846(18) Uani d . . 1

loop_
_atom_site_aniso_label
_atom_site_aniso_U_11
_atom_site_aniso_U_22
_atom_site_aniso_U_33
_atom_site_aniso_U_12
_atom_site_aniso_U_13
_atom_site_aniso_U_23
C1 0.0189(5) 0.0182(5) 0.0204(5) -0.0004(4) 0.0080(4) 0.0025(4)
C2 0.0178(5) 0.0237(5) 0.0202(5) -0.0034(4) 0.0093(4) 0.0030(4)
C3 0.0142(4) 0.0215(5) 0.0202(5) -0.0025(4) 0.0077(4) -0.0002(4)
C4 0.0135(4) 0.0150(4) 0.0149(4) -0.0018(3) 0.0051(3) -0.0014(3)
C5 0.0142(4) 0.0138(4) 0.0144(4) -0.0018(3) 0.0061(3) -0.0022(3)
C6 0.0144(4) 0.0140(4) 0.0142(4) -0.0016(3) 0.0067(3) -0.0021(3)
C7 0.0144(4) 0.0149(4) 0.0159(4) -0.0016(3) 0.0060(3) -0.0026(3)
C8 0.0159(4) 0.0213(5) 0.0200(5) -0.0015(4) 0.0094(4) -0.0016(4)
C9 0.0211(5) 0.0228(5) 0.0189(5) -0.0023(4) 0.0116(4) 0.0004(4)
C10 0.0203(5) 0.0195(5) 0.0157(5) -0.0011(4) 0.0075(4) 0.0010(4)
C11 0.0152(4) 0.0150(4) 0.0147(4) -0.0016(3) 0.0062(3) -0.0020(3)
C12 0.0154(4) 0.0156(4) 0.0147(4) -0.0010(3) 0.0051(3) -0.0019(3)
C13 0.0203(5) 0.0198(5) 0.0180(5) 0.0008(4) 0.0073(4) 0.0019(4)
C14 0.0208(5) 0.0196(5) 0.0225(5) 0.0030(4) 0.0055(4) 0.0031(4)
C15 0.0157(5) 0.0193(5) 0.0261(5) 0.0019(4) 0.0063(4) 0.0009(4)
C16 0.0131(4) 0.0151(4) 0.0160(4) -0.0018(3) 0.0046(3) -0.0023(3)
C17 0.0123(4) 0.0166(4) 0.0190(5) -0.0016(3) 0.0074(3) -0.0006(4)
C18 0.0196(5) 0.0167(5) 0.0202(5) -0.0012(4) 0.0078(4) -0.0014(4)
C19 0.0195(5) 0.0249(5) 0.0192(5) -0.0032(4) 0.0052(4) 0.0011(4)
C20 0.0165(5) 0.0244(5) 0.0292(6) 0.0013(4) 0.0086(4) 0.0088(4)
C21 0.0205(5) 0.0171(5) 0.0372(6) 0.0026(4) 0.0136(5) 0.0011(4)
C22 0.0172(5) 0.0189(5) 0.0253(5) -0.0016(4) 0.0097(4) -0.0047(4)
N1 0.0174(4) 0.0162(4) 0.0188(4) 0.0004(3) 0.0080(3) 0.0020(3)
N2 0.0143(4) 0.0182(4) 0.0226(4) -0.0002(3) 0.0062(3) -0.0002(3)

loop_
_atom_type_symbol
_atom_type_description
_atom_type_scat_dispersion_real
_atom_type_scat_dispersion_imag
_atom_type_scat_source
C C 0.0033 0.0016 'International Tables Vol C Tables 4.2.6.8 and 6.1.1.4'
H H 0.0000 0.0000 'International Tables Vol C Tables 4.2.6.8 and 6.1.1.4'
N N 0.0061 0.0033 'International Tables Vol C Tables 4.2.6.8 and 6.1.1.4'

loop_
_geom_angle_atom_site_label_1
_geom_angle_atom_site_label_2
_geom_angle_atom_site_label_3
_geom_angle
N1 C1 C2 124.07(10)
N1 C1 H1 118.0
C2 C1 H1 118.0
C3 C2 C1 118.24(9)
C3 C2 H2 120.9
C1 C2 H2 120.9
C2 C3 C4 119.16(9)
C2 C3 H3 120.4
C4 C3 H3 120.4
C5 C4 C3 118.53(9)
C5 C4 C16 120.34(9)
C3 C4 C16 121.13(9)
N1 C5 C4 121.66(9)
N1 C5 C6 117.79(8)
C4 C5 C6 120.47(9)
C11 C6 C7 118.74(9)
C11 C6 C5 118.37(8)
C7 C6 C5 122.82(9)
C8 C7 C6 119.44(9)
C8 C7 C17 115.66(9)
C6 C7 C17 124.88(9)
C7 C8 C9 121.30(9)
C7 C8 H8 119.3
C9 C8 H8 119.3
C10 C9 C8 119.85(9)
C10 C9 H9 120.1
C8 C9 H9 120.1
C9 C10 C11 120.92(10)
C9 C10 H10 119.5
C11 C10 H10 119.5
C10 C11 C6 119.33(9)
C10 C11 C12 120.41(9)
C6 C11 C12 120.25(9)
C16 C12 C13 116.84(9)
C16 C12 C11 120.05(9)
C13 C12 C11 123.09(9)
C14 C13 C12 120.03(10)
C14 C13 H13 120.0
C12 C13 H13 120.0
C13 C14 C15 118.33(10)
C13 C14 H14 120.8
C15 C14 H14 120.8
N2 C15 C14 123.80(10)
N2 C15 H15 118.1
C14 C15 H15 118.1
N2 C16 C12 123.32(9)
N2 C16 C4 116.90(9)
C12 C16 C4 119.78(9)
C22 C17 C18 118.93(10)
C22 C17 C7 119.96(9)
C18 C17 C7 120.87(9)
C19 C18 C17 120.23(10)
C19 C18 H18 119.9
C17 C18 H18 119.9
C20 C19 C18 120.45(10)
C20 C19 H19 119.8
C18 C19 H19 119.8
C21 C20 C19 119.68(10)
C21 C20 H20 120.2
C19 C20 H20 120.2
C20 C21 C22 120.07(10)
C20 C21 H21 120.0
C22 C21 H21 120.0
C21 C22 C17 120.55(10)
C21 C22 H22 119.7
C17 C22 H22 119.7
C1 N1 C5 118.29(9)
C15 N2 C16 117.66(9)

loop_
_geom_bond_atom_site_label_1
_geom_bond_atom_site_label_2
_geom_bond_distance
C1 N1 1.3273(13)
C1 C2 1.3972(15)
C1 H1 0.95
C2 C3 1.3757(15)
C2 H2 0.95
C3 C4 1.4093(13)
C3 H3 0.95
C4 C5 1.4083(13)
C4 C16 1.4566(14)
C5 N1 1.3547(13)
C5 C6 1.4714(13)
C6 C11 1.4212(13)
C6 C7 1.4253(13)
C7 C8 1.3896(13)
C7 C17 1.4962(14)
C8 C9 1.3933(15)
C8 H8 0.95
C9 C10 1.3762(15)
C9 H9 0.95
C10 C11 1.4100(13)
C10 H10 0.95
C11 C12 1.4661(14)
C12 C16 1.4072(14)
C12 C13 1.4102(14)
C13 C14 1.3769(15)
C13 H13 0.95
C14 C15 1.3992(15)
C14 H14 0.95
C15 N2 1.3266(14)
C15 H15 0.95
C16 N2 1.3576(13)
C17 C22 1.3952(14)
C17 C18 1.3973(14)
C18 C19 1.3896(15)
C18 H18 0.95
C19 C20 1.3892(16)
C19 H19 0.95
C20 C21 1.3865(17)
C20 H20 0.95
C21 C22 1.3929(16)
C21 H21 0.95
C22 H22 0.95

loop_
_geom_torsion_atom_site_label_1
_geom_torsion_atom_site_label_2
_geom_torsion_atom_site_label_3
_geom_torsion_atom_site_label_4
_geom_torsion
N1 C1 C2 C3 1.04(17)
C1 C2 C3 C4 -0.97(16)
C2 C3 C4 C5 -0.55(15)
C2 C3 C4 C16 178.73(9)
C3 C4 C5 N1 2.19(14)
C16 C4 C5 N1 -177.10(9)
C3 C4 C5 C6 178.93(9)
C16 C4 C5 C6 -0.36(14)
N1 C5 C6 C11 170.02(9)
C4 C5 C6 C11 -6.85(14)
N1 C5 C6 C7 -6.86(14)
C4 C5 C6 C7 176.28(9)
C11 C6 C7 C8 -5.97(14)
C5 C6 C7 C8 170.89(9)
C11 C6 C7 C17 172.34(9)
C5 C6 C7 C17 -10.80(15)
C6 C7 C8 C9 0.66(15)
C17 C7 C8 C9 -177.80(9)
C7 C8 C9 C10 3.71(16)
C8 C9 C10 C11 -2.62(16)
C9 C10 C11 C6 -2.76(15)
C9 C10 C11 C12 177.03(9)
C7 C6 C11 C10 7.00(14)
C5 C6 C11 C10 -170.01(9)
C7 C6 C11 C12 -172.80(9)
C5 C6 C11 C12 10.20(14)
C10 C11 C12 C16 173.71(9)
C6 C11 C12 C16 -6.50(14)
C10 C11 C12 C13 -7.99(15)
C6 C11 C12 C13 171.80(9)
C16 C12 C13 C14 -0.76(15)
C11 C12 C13 C14 -179.11(10)
C12 C13 C14 C15 -0.31(16)
C13 C14 C15 N2 0.64(17)
C13 C12 C16 N2 1.66(15)
C11 C12 C16 N2 -179.94(9)
C13 C12 C16 C4 -179.27(9)
C11 C12 C16 C4 -0.86(14)
C5 C4 C16 N2 -176.63(9)
C3 C4 C16 N2 4.09(14)
C5 C4 C16 C12 4.23(14)
C3 C4 C16 C12 -175.04(9)
C8 C7 C17 C22 -67.62(12)
C6 C7 C17 C22 114.00(11)
C8 C7 C17 C18 106.63(11)
C6 C7 C17 C18 -71.74(13)
C22 C17 C18 C19 -2.71(15)
C7 C17 C18 C19 -177.03(9)
C17 C18 C19 C20 -0.03(16)
C18 C19 C20 C21 1.93(16)
C19 C20 C21 C22 -1.04(16)
C20 C21 C22 C17 -1.75(16)
C18 C17 C22 C21 3.61(15)
C7 C17 C22 C21 177.98(9)
C2 C1 N1 C5 0.54(16)
C4 C5 N1 C1 -2.17(14)
C6 C5 N1 C1 -178.99(9)
C14 C15 N2 C16 0.19(16)
C12 C16 N2 C15 -1.38(15)
C4 C16 N2 C15 179.52(9)
